data_1535580
loop_
_publ_author_name
'Mrotzek, A.'
'Hogan, T.'
'Ghelani, N.'
'Chung, D.-Y.'
'Kanatzidis, M.G.'

_publ_section_title
;
 Structure and thermoelectric properties of the new quaternary bismuth
 selenides A1-x M4-x Bi11+x Se21 (A = K, Rb, Cs; M = Sn, Pb) - members of
 the grand homologous series Km (M6 Se8)m (M5+n Se9+n)
;
_journal_name_full 'Chemistry - A European Journal'
_journal_page_first 1915
_journal_page_last 1926
_journal_volume 7
_journal_year 2001
_chemical_formula_sum 'Bi12.52 Pb2.48 Rb0.69 Se21'
_chemical_name_systematic 'Rb0.69 Pb2.48 Bi12.52 Se21'
_space_group_IT_number 12
_symmetry_space_group_name_Hall '-C 2y'
_symmetry_space_group_name_H-M 'C 1 2/m 1'
_cell_angle_alpha 90
_cell_angle_beta 112.519
_cell_angle_gamma 90
_cell_formula_units_Z 2
_cell_length_a 31.991
_cell_length_b 4.1937
_cell_length_c 17.481
_cell_volume 2166.442
_citation_journal_id_ASTM CEUJED
_cod_data_source_file Mrotzek_CEUJED_2001_65.cif
_cod_data_source_block Bi12.52Pb2.48Rb0.69Se21
_cod_database_code 1535580

loop_
_symmetry_equiv_pos_as_xyz
x,y,z
-x,y,-z
-x,-y,-z
x,-y,z
x+1/2,y+1/2,z
-x+1/2,y+1/2,-z
-x+1/2,-y+1/2,-z
x+1/2,-y+1/2,z

loop_
_atom_site_label
_atom_site_type_symbol
_atom_site_fract_x
_atom_site_fract_y
_atom_site_fract_z
_atom_site_occupancy
_atom_site_U_iso_or_equiv
Bi8 Bi+3 0.1985 0 0.91787 1 0.0
Se1 Se-2 0.04918 0 0.45032 1 0.0
Pb3 Pb+2 0.15457 0 0.64067 0.711 0.0
Se2 Se-2 0.47922 0 0.78098 1 0.0
Pb2 Pb+2 0.44434 0 0.04938 0.2646 0.0
Bi4 Bi+3 0.07659 0 0.17211 1 0.0
Se7 Se-2 0.14407 0 0.33634 1 0.0
Se6 Se-2 0.37817 0 0.87773 1 0.0
Rb1 Rb+1 0.2468 0 0.4965 0.344 0.0
Bi2 Bi+3 0.03035 0 0.72151 0.7368 0.0
Se8 Se-2 0.32915 0 0.45542 1 0.0
Bi7 Bi+3 0.22032 0 0.1927 1 0.0
Se5 Se-2 0.09699 0 0.89155 1 0.0
Pb1 Pb+2 0.03035 0 0.72151 0.2632 0.0
Bi3 Bi+3 0.44434 0 0.04938 0.7354 0.0
Bi5 Bi+3 0.39809 0 0.60809 1 0.0
Se4 Se-2 0.42687 0 0.33292 1 0.0
Se10 Se-2 0.3088 0 0.20518 1 0.0
Bi6 Bi+3 0.15457 0 0.64067 0.289 0.0
Se9 Se-2 0.25432 0 0.69208 1 0.0
Bi1 Bi+3 0.5 0 0.5 1 0.0
Se11 Se-2 0.29159 0 0.95663 1 0.0
Se3 Se-2 0 0 0 1 0.0
